data_7249721
loop_
_publ_author_name
'Zeng, Fei'
'Tang, Lin Li'
'Wang, Jian-Hao'
'Sun, Bin'
'Ding, Man Hua'
'Li, Qin-Chun'

_publ_section_title
;
 Benzoimidazole-2-one based macrocyclic arenes: Synthesis, and
 Solvent-induced structural changes
;
_journal_name_full CrystEngComm
_journal_paper_doi 10.1039/D4CE01150C
_journal_year 2025
_chemical_formula_moiety 'C H2 Cl2, C45 H36 N6 O3'
_chemical_formula_sum 'C46 H38 Cl2 N6 O3'
_chemical_formula_weight 793.72
_space_group_crystal_system triclinic
_space_group_IT_number 2
_space_group_name_Hall '-P 1'
_space_group_name_H-M_alt 'P -1'
_atom_sites_solution_hydrogens geom
_atom_sites_solution_primary direct
_audit_creation_date 2024-09-04
_audit_creation_method
;
Olex2 1.5-beta
(compiled 2022.04.07 svn.rca3783a0 for OlexSys, GUI svn.r6439)
;
_audit_update_record
;
2024-11-11 deposited with the CCDC.	2024-12-27 downloaded from the CCDC.
;
_cell_angle_alpha 76.807(6)
_cell_angle_beta 75.289(6)
_cell_angle_gamma 84.733(7)
_cell_formula_units_Z 2
_cell_length_a 12.106(6)
_cell_length_b 13.118(6)
_cell_length_c 13.961(7)
_cell_measurement_reflns_used 1584
_cell_measurement_temperature 296.15
_cell_measurement_theta_max 18.66
_cell_measurement_theta_min 2.33
_cell_volume 2086.5(18)
_computing_cell_refinement 'SAINT v8.34A (Bruker, 2013)'
_computing_data_reduction 'SAINT v8.34A (Bruker, 2013)'
_computing_molecular_graphics 'Olex2 1.5-beta (Dolomanov et al., 2009)'
_computing_publication_material 'Olex2 1.5-beta (Dolomanov et al., 2009)'
_computing_structure_refinement 'SHELXL 2018/3 (Sheldrick, 2015)'
_computing_structure_solution 'SHELXS  (Sheldrick, 2008)'
_diffrn_ambient_temperature 296.15
_diffrn_measured_fraction_theta_full 0.998
_diffrn_measured_fraction_theta_max 0.998
_diffrn_measurement_device_type 'Bruker APEX-II CCD'
_diffrn_measurement_method '\f and \w scans'
_diffrn_radiation_type MoK\a
_diffrn_radiation_wavelength 0.71073
_diffrn_reflns_av_R_equivalents 0.0684
_diffrn_reflns_av_unetI/netI 0.1096
_diffrn_reflns_Laue_measured_fraction_full 0.998
_diffrn_reflns_Laue_measured_fraction_max 0.998
_diffrn_reflns_limit_h_max 14
_diffrn_reflns_limit_h_min -14
_diffrn_reflns_limit_k_max 15
_diffrn_reflns_limit_k_min -15
_diffrn_reflns_limit_l_max 16
_diffrn_reflns_limit_l_min -16
_diffrn_reflns_number 20197
_diffrn_reflns_point_group_measured_fraction_full 0.998
_diffrn_reflns_point_group_measured_fraction_max 0.998
_diffrn_reflns_theta_full 25.027
_diffrn_reflns_theta_max 25.027
_diffrn_reflns_theta_min 1.543
_diffrn_source_current 30.0
_diffrn_source_power 1.5
_diffrn_source_voltage 50.0
_diffrn_standards_number 0
_exptl_absorpt_coefficient_mu 0.204
_exptl_absorpt_correction_T_max 0.7455
_exptl_absorpt_correction_T_min 0.6128
_exptl_absorpt_correction_type none
_exptl_absorpt_process_details
;
SADABS-2014/5 (Bruker,2014/5) was used for absorption correction.
wR2(int) was 0.0700 before and 0.0531 after correction.
The Ratio of minimum to maximum transmission is 0.8220.
The \l/2 correction factor is 0.00150.
;
_exptl_crystal_colour colorless
_exptl_crystal_density_diffrn 1.263
_exptl_crystal_description block
_exptl_crystal_F_000 828
_exptl_crystal_size_max 0.14
_exptl_crystal_size_mid 0.11
_exptl_crystal_size_min 0.09
_refine_diff_density_max 1.132
_refine_diff_density_min -0.315
_refine_diff_density_rms 0.124
_refine_ls_extinction_method none
_refine_ls_goodness_of_fit_ref 1.176
_refine_ls_hydrogen_treatment constr
_refine_ls_matrix_type full
_refine_ls_number_parameters 541
_refine_ls_number_reflns 7357
_refine_ls_number_restraints 468
_refine_ls_restrained_S_all 1.146
_refine_ls_R_factor_all 0.2213
_refine_ls_R_factor_gt 0.1270
_refine_ls_shift/su_max 0.068
_refine_ls_shift/su_mean 0.003
_refine_ls_structure_factor_coef Fsqd
_refine_ls_weighting_details 'w=1/[\s^2^(Fo^2^)+(0.2000P)^2^] where P=(Fo^2^+2Fc^2^)/3'
_refine_ls_weighting_scheme calc
_refine_ls_wR_factor_gt 0.3448
_refine_ls_wR_factor_ref 0.4085
_reflns_Friedel_coverage 0.000
_reflns_number_gt 3105
_reflns_number_total 7357
_reflns_threshold_expression 'I > 2\s(I)'
_cod_data_source_file d4ce01150c2.cif
_cod_data_source_block 11_a_CCDC1
_cod_original_cell_volume 2086.7(17)
_cod_database_code 7249721
_shelx_shelxl_version_number 2018/3
_shelx_space_group_comment
;
The symmetry employed for this shelxl refinement is uniquely defined
by the following loop, which should always be used as a source of
symmetry information in preference to the above space-group names.
They are only intended as comments.
;
_shelx_estimated_absorpt_t_max 0.982
_shelx_estimated_absorpt_t_min 0.972
_olex2_refinement_description
;
1. Fixed Uiso
 At 1.2 times of:
  All C(H) groups, All C(H,H) groups
2. Rigid body (RIGU) restrains
 C39, O1, C9, N2, N1, C8, C10, C15, C16, H8A, H8B, C5, C11, C14, H16A, H16B,
 C17, C4, C6, H11, C12, C13, H14, C18, C21, C3, H4, H6, C7, H12, H13, H18, C19,
 H21, C22, C2, H3, H7, H19, C20, H22, C1, C23, N3, H1A, H1B, N5, H23A, H23B,
 C44, C45, C24, C30, C43, N4, O3, C25, C29, N6, O2, C40, C42, H43, C38, C26,
 C28, H29, C31, H40, C41, H42, C35, H38A, H38B, H26, C27, H28, H31A, H31B, C32,
 H41, C34, C37, H27, C33, C36, H34, H37, H33, H36
 with sigma for 1-2 distances of 0.001 and sigma for 1-3 distances of 0.006
3. Others
 Fixed Sof: Cl(0.5) Cl1(0.5) C46(0.5) H46A(0.5) H46B(0.5) Cl00(0.5) Cl01(0.5)
 C47(0.5) H47A(0.5) H47B(0.5)
4.a Secondary CH2 refined with riding coordinates:
 C46(H46A,H46B), C47(H47A,H47B), C1(H1A,H1B), C8(H8A,H8B), C16(H16A,H16B),
 C23(H23A,H23B), C31(H31A,H31B), C38(H38A,H38B)
4.b Aromatic/amide H refined with riding coordinates:
 C3(H3), C4(H4), C6(H6), C7(H7), C11(H11), C12(H12), C13(H13), C14(H14),
 C18(H18), C19(H19), C21(H21), C22(H22), C26(H26), C27(H27), C28(H28), C29(H29),
  C33(H33), C34(H34), C36(H36), C37(H37), C40(H40), C41(H41), C42(H42), C43(H43)
;
_olex2_submission_special_instructions 'No special instructions were received'

loop_
_space_group_symop_operation_xyz
'x, y, z'
'-x, -y, -z'

loop_
_atom_site_label
_atom_site_type_symbol
_atom_site_fract_x
_atom_site_fract_y
_atom_site_fract_z
_atom_site_U_iso_or_equiv
_atom_site_adp_type
_atom_site_occupancy
_atom_site_site_symmetry_order
_atom_site_calc_flag
_atom_site_refinement_flags_posn
_atom_site_refinement_flags_adp
_atom_site_refinement_flags_occupancy
_atom_site_disorder_assembly
_atom_site_disorder_group
Cl Cl 0.2763(4) -0.0416(3) 0.9681(3) 0.1866(15) Uani 0.5 1 d . . P . .
Cl1 Cl 0.1402(3) -0.0429(2) 0.8303(2) 0.1373(9) Uani 0.5 1 d . . P . .
C46 C 0.2062(8) 0.0216(6) 0.8901(6) 0.094(3) Uani 0.5 1 d . . P . .
H46A H 0.258272 0.068877 0.838251 0.113 Uiso 0.5 1 calc R U P . .
H46B H 0.148453 0.064716 0.926047 0.113 Uiso 0.5 1 calc R U P . .
Cl00 Cl 0.4329(2) 0.94721(17) 0.19877(19) 0.1123(9) Uani 0.5 1 d . . P . .
Cl01 Cl 0.47969(18) 0.77272(15) 0.10508(14) 0.0836(6) Uani 0.5 1 d . . P . .
C47 C 0.3818(6) 0.8351(5) 0.1852(5) 0.063(2) Uani 0.5 1 d . . P . .
H47A H 0.360666 0.788132 0.251083 0.076 Uiso 0.5 1 calc R U P . .
H47B H 0.313657 0.852528 0.159529 0.076 Uiso 0.5 1 calc R U P . .
O1 O -0.1049(2) 0.6574(2) 0.5665(2) 0.0935(9) Uani 1 1 d . . . . .
O2 O 0.4868(2) 0.4579(2) 0.12572(18) 0.0871(7) Uani 1 1 d . . . . .
O3 O 0.2738(2) 0.2238(2) 0.74294(19) 0.0840(8) Uani 1 1 d . . . . .
N1 N -0.0061(2) 0.7826(2) 0.4339(2) 0.0756(7) Uani 1 1 d . . . . .
N2 N 0.0146(2) 0.7770(2) 0.5852(2) 0.0701(6) Uani 1 1 d . . . . .
N3 N 0.3912(2) 0.3659(2) 0.71225(19) 0.0624(6) Uani 1 1 d . . . . .
N4 N 0.4462(2) 0.2453(2) 0.6201(2) 0.0670(6) Uani 1 1 d . . . . .
N5 N 0.3150(2) 0.4745(2) 0.0804(2) 0.0691(7) Uani 1 1 d . . . . .
N6 N 0.3919(2) 0.3158(2) 0.1184(2) 0.0715(6) Uani 1 1 d . . . . .
C1 C 0.3307(3) 0.4126(3) 0.7959(2) 0.0679(8) Uani 1 1 d . . . . .
H1A H 0.386280 0.439845 0.822083 0.081 Uiso 1 1 calc R U . . .
H1B H 0.290612 0.358261 0.849578 0.081 Uiso 1 1 calc R U . . .
C2 C 0.2463(3) 0.4994(3) 0.7706(2) 0.0625(7) Uani 1 1 d . . . . .
C3 C 0.1436(3) 0.4760(3) 0.7525(3) 0.0704(9) Uani 1 1 d . . . . .
H3 H 0.128420 0.406883 0.755722 0.085 Uiso 1 1 calc R U . . .
C4 C 0.0660(3) 0.5542(3) 0.7302(3) 0.0755(10) Uani 1 1 d . . . . .
H4 H -0.001954 0.537758 0.718769 0.091 Uiso 1 1 calc R U . . .
C5 C 0.0870(3) 0.6585(3) 0.7244(2) 0.0671(7) Uani 1 1 d . . . . .
C6 C 0.1877(3) 0.6803(3) 0.7423(3) 0.0755(9) Uani 1 1 d . . . . .
H6 H 0.203056 0.749472 0.738306 0.091 Uiso 1 1 calc R U . . .
C7 C 0.2663(3) 0.6024(3) 0.7661(3) 0.0704(9) Uani 1 1 d . . . . .
H7 H 0.333274 0.619157 0.779182 0.084 Uiso 1 1 calc R U . . .
C8 C 0.0006(3) 0.7438(3) 0.6961(3) 0.0831(10) Uani 1 1 d . . . . .
H8A H -0.075815 0.718480 0.727062 0.100 Uiso 1 1 calc R U . . .
H8B H 0.008716 0.803899 0.723014 0.100 Uiso 1 1 calc R U . . .
C9 C -0.0411(3) 0.7314(3) 0.5324(3) 0.0739(7) Uani 1 1 d . . . . .
C10 C 0.0800(3) 0.8573(3) 0.5230(3) 0.0712(7) Uani 1 1 d . . . . .
C11 C 0.1465(3) 0.9263(3) 0.5396(3) 0.0878(9) Uani 1 1 d . . . . .
H11 H 0.157138 0.922432 0.603993 0.105 Uiso 1 1 calc R U . . .
C12 C 0.1980(4) 1.0024(3) 0.4585(4) 0.1022(11) Uani 1 1 d . . . . .
H12 H 0.242782 1.050683 0.469291 0.123 Uiso 1 1 calc R U . . .
C13 C 0.1849(4) 1.0087(4) 0.3621(4) 0.1090(9) Uani 1 1 d . . . . .
H13 H 0.220702 1.060703 0.308898 0.131 Uiso 1 1 calc R U . . .
C14 C 0.1185(3) 0.9377(3) 0.3444(3) 0.0931(10) Uani 1 1 d . . . . .
H14 H 0.108489 0.941428 0.279826 0.112 Uiso 1 1 calc R U . . .
C15 C 0.0671(3) 0.8604(3) 0.4266(3) 0.0735(7) Uani 1 1 d . . . . .
C16 C -0.0466(3) 0.7595(4) 0.3531(3) 0.0896(10) Uani 1 1 d . . . . .
H16A H -0.080338 0.822958 0.319131 0.108 Uiso 1 1 calc R U . . .
H16B H -0.106228 0.708912 0.381943 0.108 Uiso 1 1 calc R U . . .
C17 C 0.0458(3) 0.7163(3) 0.2753(3) 0.0707(8) Uani 1 1 d . . . . .
C18 C 0.1191(3) 0.6371(3) 0.3059(3) 0.0835(10) Uani 1 1 d . . . . .
H18 H 0.114081 0.612114 0.374691 0.100 Uiso 1 1 calc R U . . .
C19 C 0.1999(3) 0.5939(3) 0.2365(3) 0.0829(11) Uani 1 1 d . . . . .
H19 H 0.248523 0.539676 0.258720 0.100 Uiso 1 1 calc R U . . .
C20 C 0.2095(3) 0.6302(3) 0.1343(3) 0.0673(8) Uani 1 1 d . . . . .
C21 C 0.0541(3) 0.7512(3) 0.1752(3) 0.0825(11) Uani 1 1 d . . . . .
H21 H 0.003780 0.804371 0.153931 0.099 Uiso 1 1 calc R U . . .
C22 C 0.1367(3) 0.7097(3) 0.1021(3) 0.0822(10) Uani 1 1 d . . . . .
H22 H 0.141964 0.735529 0.033373 0.099 Uiso 1 1 calc R U . . .
C23 C 0.3011(4) 0.5863(3) 0.0566(3) 0.0820(11) Uani 1 1 d . . . . .
H23A H 0.282215 0.607594 -0.008721 0.098 Uiso 1 1 calc R U . . .
H23B H 0.373283 0.616649 0.050736 0.098 Uiso 1 1 calc R U . . .
C24 C 0.2424(3) 0.4040(3) 0.0685(2) 0.0680(7) Uani 1 1 d . . . . .
C25 C 0.2926(3) 0.3018(3) 0.0926(2) 0.0681(7) Uani 1 1 d . . . . .
C26 C 0.2412(3) 0.2175(3) 0.0857(3) 0.0896(9) Uani 1 1 d . . . . .
H26 H 0.272915 0.150243 0.101218 0.108 Uiso 1 1 calc R U . . .
C27 C 0.1397(4) 0.2343(4) 0.0548(3) 0.1025(10) Uani 1 1 d . . . . .
H27 H 0.104187 0.176860 0.048867 0.123 Uiso 1 1 calc R U . . .
C28 C 0.0911(4) 0.3289(4) 0.0334(3) 0.1008(11) Uani 1 1 d . . . . .
H28 H 0.021830 0.335518 0.014798 0.121 Uiso 1 1 calc R U . . .
C29 C 0.1419(3) 0.4193(4) 0.0380(3) 0.0884(8) Uani 1 1 d . . . . .
H29 H 0.109046 0.485844 0.021351 0.106 Uiso 1 1 calc R U . . .
C30 C 0.4070(3) 0.4196(3) 0.1089(2) 0.0666(7) Uani 1 1 d . . . . .
C31 C 0.4701(3) 0.2341(3) 0.1533(3) 0.0800(10) Uani 1 1 d . . . . .
H31A H 0.547713 0.253558 0.118045 0.096 Uiso 1 1 calc R U . . .
H31B H 0.456201 0.169897 0.135704 0.096 Uiso 1 1 calc R U . . .
C32 C 0.4600(3) 0.2136(3) 0.2662(3) 0.0663(8) Uani 1 1 d . . . . .
C33 C 0.5441(3) 0.1525(3) 0.3034(3) 0.0797(9) Uani 1 1 d . . . . .
H33 H 0.604838 0.125984 0.259103 0.096 Uiso 1 1 calc R U . . .
C34 C 0.5398(3) 0.1295(3) 0.4073(3) 0.0777(10) Uani 1 1 d . . . . .
H34 H 0.596710 0.086893 0.431746 0.093 Uiso 1 1 calc R U . . .
C35 C 0.4510(3) 0.1702(3) 0.4735(3) 0.0645(7) Uani 1 1 d . . . . .
C36 C 0.3711(3) 0.2514(3) 0.3341(3) 0.0696(9) Uani 1 1 d . . . . .
H36 H 0.311617 0.290884 0.311014 0.084 Uiso 1 1 calc R U . . .
C37 C 0.3694(3) 0.2317(3) 0.4347(3) 0.0691(9) Uani 1 1 d . . . . .
H37 H 0.310386 0.261235 0.478203 0.083 Uiso 1 1 calc R U . . .
C38 C 0.4504(4) 0.1517(3) 0.5835(3) 0.0766(10) Uani 1 1 d . . . . .
H38A H 0.384757 0.110867 0.622774 0.092 Uiso 1 1 calc R U . . .
H38B H 0.518495 0.110538 0.594602 0.092 Uiso 1 1 calc R U . . .
C39 C 0.5318(3) 0.3208(3) 0.5885(2) 0.0631(7) Uani 1 1 d . . . . .
C40 C 0.6328(3) 0.3251(3) 0.5204(3) 0.0785(9) Uani 1 1 d . . . . .
H40 H 0.657958 0.272705 0.484060 0.094 Uiso 1 1 calc R U . . .
C41 C 0.6978(3) 0.4108(3) 0.5065(3) 0.0846(9) Uani 1 1 d . . . . .
H41 H 0.767605 0.416701 0.458911 0.102 Uiso 1 1 calc R U . . .
C42 C 0.6623(3) 0.4869(3) 0.5605(3) 0.0817(9) Uani 1 1 d . . . . .
H42 H 0.708493 0.543407 0.549078 0.098 Uiso 1 1 calc R U . . .
C43 C 0.5575(3) 0.4820(3) 0.6334(3) 0.0710(9) Uani 1 1 d . . . . .
H43 H 0.532469 0.534359 0.669799 0.085 Uiso 1 1 calc R U . . .
C44 C 0.4940(3) 0.3957(3) 0.6479(2) 0.0605(7) Uani 1 1 d . . . . .
C45 C 0.3601(3) 0.2731(3) 0.6981(2) 0.0649(7) Uani 1 1 d . . . . .

loop_
_atom_site_aniso_label
_atom_site_aniso_U_11
_atom_site_aniso_U_22
_atom_site_aniso_U_33
_atom_site_aniso_U_23
_atom_site_aniso_U_13
_atom_site_aniso_U_12
Cl 0.265(3) 0.127(2) 0.204(3) -0.013(2) -0.144(2) 0.005(2)
Cl1 0.1559(19) 0.1178(16) 0.1811(18) -0.0775(12) -0.0870(14) 0.0239(15)
C46 0.155(8) 0.058(5) 0.059(4) 0.001(4) -0.022(5) 0.008(5)
Cl00 0.1372(18) 0.0774(12) 0.1385(16) -0.0468(11) -0.0463(14) 0.0112(13)
Cl01 0.0993(12) 0.0860(11) 0.0745(10) -0.0417(8) -0.0273(9) 0.0314(10)
C47 0.062(4) 0.065(4) 0.054(4) 0.002(3) -0.012(3) 0.001(3)
O1 0.0709(13) 0.0954(12) 0.1152(19) -0.0257(14) -0.0165(13) -0.0169(9)
O2 0.0703(10) 0.1159(16) 0.0836(14) -0.0384(11) -0.0137(8) -0.0168(9)
O3 0.0762(11) 0.0935(15) 0.0801(15) -0.0135(12) -0.0125(11) -0.0219(10)
N1 0.0693(13) 0.0873(13) 0.0746(9) -0.0304(9) -0.0139(8) -0.0007(9)
N2 0.0651(13) 0.0750(12) 0.0710(9) -0.0204(8) -0.0135(8) -0.0019(9)
N3 0.0653(11) 0.0689(10) 0.0545(11) -0.0181(7) -0.0114(9) -0.0062(9)
N4 0.0728(12) 0.0702(10) 0.0635(12) -0.0213(8) -0.0182(9) -0.0071(8)
N5 0.0662(10) 0.0785(9) 0.0626(14) -0.0187(10) -0.0116(9) -0.0044(7)
N6 0.0733(10) 0.0782(9) 0.0692(14) -0.0230(10) -0.0226(8) -0.0009(8)
C1 0.0687(16) 0.0785(15) 0.0596(12) -0.0250(9) -0.0123(12) -0.0013(11)
C2 0.0605(10) 0.0740(10) 0.0508(16) -0.0195(11) -0.0019(9) -0.0075(8)
C3 0.0647(10) 0.0716(16) 0.0750(19) -0.0205(13) -0.0102(10) -0.0091(9)
C4 0.0600(14) 0.0823(10) 0.085(2) -0.0199(13) -0.0164(15) -0.0074(9)
C5 0.0647(10) 0.0800(10) 0.0531(16) -0.0169(12) -0.0043(9) -0.0064(8)
C6 0.0778(10) 0.0709(16) 0.0839(19) -0.0272(13) -0.0204(10) -0.0049(9)
C7 0.0700(15) 0.0773(10) 0.0728(19) -0.0301(12) -0.0196(14) -0.0055(9)
C8 0.0853(17) 0.094(2) 0.0708(11) -0.0281(15) -0.0163(13) 0.0112(13)
C9 0.0570(13) 0.0869(12) 0.0796(10) -0.0254(9) -0.0120(9) -0.0049(8)
C10 0.0649(14) 0.0690(12) 0.0797(10) -0.0250(10) -0.0099(9) 0.0001(8)
C11 0.0842(16) 0.0776(14) 0.1092(19) -0.0339(10) -0.0231(12) -0.0056(10)
C12 0.090(2) 0.078(2) 0.1367(11) -0.0228(13) -0.0222(12) -0.0116(18)
C13 0.0881(18) 0.0994(18) 0.1261(11) -0.0055(14) -0.0153(11) -0.0118(11)
C14 0.0800(18) 0.1014(16) 0.0849(19) -0.0097(11) -0.0059(13) -0.0027(11)
C15 0.0596(14) 0.0821(13) 0.0755(9) -0.0242(10) -0.0053(9) 0.0022(9)
C16 0.0725(18) 0.123(2) 0.0846(11) -0.0461(11) -0.0229(9) 0.0129(14)
C17 0.0636(14) 0.0868(17) 0.0725(9) -0.0309(11) -0.0244(9) 0.0004(10)
C18 0.0751(16) 0.1097(18) 0.0649(16) -0.0242(12) -0.0169(12) 0.0160(11)
C19 0.078(2) 0.102(2) 0.0654(10) -0.0217(12) -0.0155(11) 0.0156(16)
C20 0.0670(14) 0.0708(16) 0.0654(10) -0.0173(11) -0.0136(10) -0.0088(10)
C21 0.085(2) 0.095(2) 0.0754(10) -0.0265(12) -0.0303(11) 0.0100(16)
C22 0.0887(16) 0.0830(17) 0.0750(16) -0.0177(12) -0.0217(12) 0.0052(11)
C23 0.088(2) 0.0790(11) 0.0693(18) -0.0148(13) -0.0037(14) -0.0012(14)
C24 0.0662(10) 0.0883(11) 0.0510(15) -0.0233(11) -0.0081(8) -0.0065(8)
C25 0.0676(10) 0.0848(10) 0.0539(15) -0.0226(10) -0.0084(9) -0.0102(8)
C26 0.0920(12) 0.0988(13) 0.0838(19) -0.0345(12) -0.0104(10) -0.0255(10)
C27 0.0942(12) 0.1337(15) 0.096(2) -0.0562(17) -0.0169(11) -0.0232(13)
C28 0.0716(19) 0.1477(11) 0.092(2) -0.0448(14) -0.0137(16) -0.0181(10)
C29 0.0709(11) 0.1297(14) 0.0700(18) -0.0274(14) -0.0189(9) -0.0088(11)
C30 0.0642(9) 0.0804(10) 0.0578(15) -0.0216(10) -0.0119(8) -0.0060(7)
C31 0.0816(17) 0.087(2) 0.0700(10) -0.0205(14) -0.0167(12) 0.0090(13)
C32 0.0691(12) 0.0628(17) 0.0710(9) -0.0224(11) -0.0164(9) -0.0036(10)
C33 0.0789(14) 0.089(2) 0.0782(10) -0.0349(14) -0.0228(10) 0.0155(13)
C34 0.0797(18) 0.082(2) 0.0801(10) -0.0291(13) -0.0288(10) 0.0113(14)
C35 0.0749(12) 0.0505(15) 0.0713(9) -0.0159(10) -0.0191(8) -0.0071(10)
C36 0.0714(17) 0.0661(19) 0.0701(9) -0.0166(12) -0.0142(10) 0.0011(14)
C37 0.0741(13) 0.0631(19) 0.0681(9) -0.0165(13) -0.0124(9) 0.0014(12)
C38 0.100(2) 0.0617(12) 0.0723(10) -0.0183(9) -0.0248(13) -0.0031(15)
C39 0.0639(11) 0.0671(11) 0.0611(13) -0.0170(8) -0.0174(10) -0.0013(9)
C40 0.0743(13) 0.0875(14) 0.0697(18) -0.0208(15) -0.0065(11) -0.0027(10)
C41 0.0781(18) 0.0981(11) 0.0720(17) -0.0188(9) -0.0035(16) -0.0135(10)
C42 0.0780(16) 0.0931(14) 0.0720(15) -0.0167(10) -0.0111(12) -0.0143(16)
C43 0.0723(13) 0.0770(13) 0.0686(17) -0.0210(14) -0.0176(11) -0.0123(9)
C44 0.0618(11) 0.0676(10) 0.0539(13) -0.0145(8) -0.0153(10) -0.0045(8)
C45 0.0671(11) 0.0673(10) 0.0628(14) -0.0163(9) -0.0164(10) -0.0076(8)

loop_
_atom_type_symbol
_atom_type_description
_atom_type_scat_dispersion_real
_atom_type_scat_dispersion_imag
_atom_type_scat_source
C C 0.0033 0.0016 'International Tables Vol C Tables 4.2.6.8 and 6.1.1.4'
H H 0.0000 0.0000 'International Tables Vol C Tables 4.2.6.8 and 6.1.1.4'
Cl Cl 0.1484 0.1585 'International Tables Vol C Tables 4.2.6.8 and 6.1.1.4'
N N 0.0061 0.0033 'International Tables Vol C Tables 4.2.6.8 and 6.1.1.4'
O O 0.0106 0.0060 'International Tables Vol C Tables 4.2.6.8 and 6.1.1.4'

loop_
_geom_angle_atom_site_label_1
_geom_angle_atom_site_label_2
_geom_angle_atom_site_label_3
_geom_angle
_geom_angle_site_symmetry_1
_geom_angle_site_symmetry_3
_geom_angle_publ_flag
Cl C46 Cl1 120.2(5) . . ?
Cl C46 H46A 107.3 . . ?
Cl C46 H46B 107.3 . . ?
Cl1 C46 H46A 107.3 . . ?
Cl1 C46 H46B 107.3 . . ?
H46A C46 H46B 106.9 . . ?
Cl00 C47 H47A 109.2 . . ?
Cl00 C47 H47B 109.2 . . ?
Cl01 C47 Cl00 112.2(4) . . ?
Cl01 C47 H47A 109.2 . . ?
Cl01 C47 H47B 109.2 . . ?
H47A C47 H47B 107.9 . . ?
C9 N1 C15 109.9(3) . . ?
C9 N1 C16 123.1(3) . . ?
C15 N1 C16 127.0(3) . . ?
C9 N2 C8 122.9(3) . . ?
C10 N2 C8 125.5(3) . . ?
C10 N2 C9 111.6(3) . . ?
C44 N3 C1 126.1(3) . . ?
C44 N3 C45 110.6(3) . . ?
C45 N3 C1 122.5(3) . . ?
C39 N4 C38 125.9(3) . . ?
C45 N4 C38 124.9(3) . . ?
C45 N4 C39 109.2(3) . . ?
C24 N5 C23 125.5(3) . . ?
C30 N5 C23 125.6(3) . . ?
C30 N5 C24 108.6(3) . . ?
C25 N6 C31 126.4(3) . . ?
C30 N6 C25 110.5(3) . . ?
C30 N6 C31 123.1(3) . . ?
N3 C1 H1A 108.5 . . ?
N3 C1 H1B 108.5 . . ?
N3 C1 C2 115.0(3) . . ?
H1A C1 H1B 107.5 . . ?
C2 C1 H1A 108.5 . . ?
C2 C1 H1B 108.5 . . ?
C3 C2 C1 119.8(3) . . ?
C7 C2 C1 121.4(3) . . ?
C7 C2 C3 118.8(3) . . ?
C2 C3 H3 119.9 . . ?
C4 C3 C2 120.2(4) . . ?
C4 C3 H3 119.9 . . ?
C3 C4 H4 119.5 . . ?
C3 C4 C5 121.0(4) . . ?
C5 C4 H4 119.5 . . ?
C4 C5 C8 119.6(4) . . ?
C6 C5 C4 118.2(3) . . ?
C6 C5 C8 122.2(4) . . ?
C5 C6 H6 119.2 . . ?
C5 C6 C7 121.7(4) . . ?
C7 C6 H6 119.2 . . ?
C2 C7 H7 119.9 . . ?
C6 C7 C2 120.2(4) . . ?
C6 C7 H7 119.9 . . ?
N2 C8 C5 112.5(3) . . ?
N2 C8 H8A 109.1 . . ?
N2 C8 H8B 109.1 . . ?
C5 C8 H8A 109.1 . . ?
C5 C8 H8B 109.1 . . ?
H8A C8 H8B 107.8 . . ?
O1 C9 N1 127.6(4) . . ?
O1 C9 N2 127.0(4) . . ?
N1 C9 N2 105.3(3) . . ?
N2 C10 C15 105.5(3) . . ?
C11 C10 N2 133.5(4) . . ?
C11 C10 C15 121.0(3) . . ?
C10 C11 H11 120.8 . . ?
C10 C11 C12 118.5(4) . . ?
C12 C11 H11 120.8 . . ?
C11 C12 H12 119.1 . . ?
C13 C12 C11 121.7(5) . . ?
C13 C12 H12 119.1 . . ?
C12 C13 H13 119.9 . . ?
C12 C13 C14 120.1(4) . . ?
C14 C13 H13 119.9 . . ?
C13 C14 H14 121.0 . . ?
C13 C14 C15 118.0(4) . . ?
C15 C14 H14 121.0 . . ?
N1 C15 C10 107.8(3) . . ?
N1 C15 C14 131.5(4) . . ?
C10 C15 C14 120.6(4) . . ?
N1 C16 H16A 108.8 . . ?
N1 C16 H16B 108.8 . . ?
N1 C16 C17 113.8(3) . . ?
H16A C16 H16B 107.7 . . ?
C17 C16 H16A 108.8 . . ?
C17 C16 H16B 108.8 . . ?
C18 C17 C16 120.2(3) . . ?
C21 C17 C16 121.1(3) . . ?
C21 C17 C18 118.7(3) . . ?
C17 C18 H18 119.5 . . ?
C17 C18 C19 120.9(4) . . ?
C19 C18 H18 119.5 . . ?
C18 C19 H19 119.7 . . ?
C18 C19 C20 120.5(4) . . ?
C20 C19 H19 119.7 . . ?
C19 C20 C23 121.2(3) . . ?
C22 C20 C19 119.3(3) . . ?
C22 C20 C23 119.4(3) . . ?
C17 C21 H21 119.1 . . ?
C17 C21 C22 121.9(4) . . ?
C22 C21 H21 119.1 . . ?
C20 C22 C21 118.6(4) . . ?
C20 C22 H22 120.7 . . ?
C21 C22 H22 120.7 . . ?
N5 C23 C20 113.9(3) . . ?
N5 C23 H23A 108.8 . . ?
N5 C23 H23B 108.8 . . ?
C20 C23 H23A 108.8 . . ?
C20 C23 H23B 108.8 . . ?
H23A C23 H23B 107.7 . . ?
N5 C24 C25 107.1(3) . . ?
C29 C24 N5 131.6(4) . . ?
C29 C24 C25 121.3(4) . . ?
N6 C25 C24 105.7(3) . . ?
C26 C25 N6 134.3(4) . . ?
C26 C25 C24 120.0(4) . . ?
C25 C26 H26 121.0 . . ?
C25 C26 C27 117.9(4) . . ?
C27 C26 H26 121.0 . . ?
C26 C27 H27 118.6 . . ?
C28 C27 C26 122.7(5) . . ?
C28 C27 H27 118.6 . . ?
C27 C28 H28 119.2 . . ?
C27 C28 C29 121.6(4) . . ?
C29 C28 H28 119.2 . . ?
C24 C29 C28 116.4(4) . . ?
C24 C29 H29 121.8 . . ?
C28 C29 H29 121.8 . . ?
O2 C30 N5 125.4(4) . . ?
O2 C30 N6 126.5(3) . . ?
N6 C30 N5 108.0(3) . . ?
N6 C31 H31A 108.8 . . ?
N6 C31 H31B 108.8 . . ?
N6 C31 C32 113.7(3) . . ?
H31A C31 H31B 107.7 . . ?
C32 C31 H31A 108.8 . . ?
C32 C31 H31B 108.8 . . ?
C33 C32 C31 117.8(3) . . ?
C33 C32 C36 117.9(3) . . ?
C36 C32 C31 124.3(3) . . ?
C32 C33 H33 119.6 . . ?
C32 C33 C34 120.9(3) . . ?
C34 C33 H33 119.6 . . ?
C33 C34 H34 120.0 . . ?
C35 C34 C33 120.0(4) . . ?
C35 C34 H34 120.0 . . ?
C34 C35 C38 120.1(3) . . ?
C37 C35 C34 118.2(3) . . ?
C37 C35 C38 121.7(3) . . ?
C32 C36 H36 119.5 . . ?
C37 C36 C32 120.9(3) . . ?
C37 C36 H36 119.5 . . ?
C35 C37 C36 122.1(3) . . ?
C35 C37 H37 119.0 . . ?
C36 C37 H37 119.0 . . ?
N4 C38 C35 114.0(3) . . ?
N4 C38 H38A 108.7 . . ?
N4 C38 H38B 108.8 . . ?
C35 C38 H38A 108.7 . . ?
C35 C38 H38B 108.7 . . ?
H38A C38 H38B 107.6 . . ?
C40 C39 N4 131.2(4) . . ?
C40 C39 C44 122.8(4) . . ?
C44 C39 N4 105.9(3) . . ?
C39 C40 H40 121.4 . . ?
C39 C40 C41 117.1(4) . . ?
C41 C40 H40 121.4 . . ?
C40 C41 H41 119.2 . . ?
C42 C41 C40 121.7(4) . . ?
C42 C41 H41 119.2 . . ?
C41 C42 H42 119.2 . . ?
C41 C42 C43 121.6(4) . . ?
C43 C42 H42 119.2 . . ?
C42 C43 H43 121.8 . . ?
C44 C43 C42 116.4(4) . . ?
C44 C43 H43 121.8 . . ?
N3 C44 C39 108.2(3) . . ?
N3 C44 C43 131.5(3) . . ?
C43 C44 C39 120.3(3) . . ?
O3 C45 N3 128.1(3) . . ?
O3 C45 N4 125.7(3) . . ?
N3 C45 N4 106.2(3) . . ?

loop_
_geom_bond_atom_site_label_1
_geom_bond_atom_site_label_2
_geom_bond_distance
_geom_bond_site_symmetry_2
_geom_bond_publ_flag
Cl C46 1.589(9) . ?
Cl1 C46 1.683(10) . ?
C46 H46A 0.9700 . ?
C46 H46B 0.9700 . ?
Cl00 C47 1.713(8) . ?
Cl01 C47 1.700(7) . ?
C47 H47A 0.9700 . ?
C47 H47B 0.9700 . ?
O1 C9 1.228(4) . ?
O2 C30 1.224(5) . ?
O3 C45 1.228(4) . ?
N1 C9 1.362(4) . ?
N1 C15 1.382(5) . ?
N1 C16 1.439(5) . ?
N2 C8 1.480(5) . ?
N2 C9 1.372(5) . ?
N2 C10 1.370(4) . ?
N3 C1 1.444(4) . ?
N3 C44 1.368(4) . ?
N3 C45 1.376(5) . ?
N4 C38 1.426(5) . ?
N4 C39 1.416(4) . ?
N4 C45 1.394(4) . ?
N5 C23 1.433(5) . ?
N5 C24 1.396(5) . ?
N5 C30 1.364(5) . ?
N6 C25 1.378(5) . ?
N6 C30 1.363(5) . ?
N6 C31 1.447(5) . ?
C1 H1A 0.9700 . ?
C1 H1B 0.9700 . ?
C1 C2 1.501(5) . ?
C2 C3 1.403(5) . ?
C2 C7 1.379(5) . ?
C3 H3 0.9300 . ?
C3 C4 1.362(5) . ?
C4 H4 0.9300 . ?
C4 C5 1.395(5) . ?
C5 C6 1.371(5) . ?
C5 C8 1.515(5) . ?
C6 H6 0.9300 . ?
C6 C7 1.374(5) . ?
C7 H7 0.9300 . ?
C8 H8A 0.9700 . ?
C8 H8B 0.9700 . ?
C10 C11 1.359(6) . ?
C10 C15 1.386(5) . ?
C11 H11 0.9300 . ?
C11 C12 1.380(6) . ?
C12 H12 0.9300 . ?
C12 C13 1.378(7) . ?
C13 H13 0.9300 . ?
C13 C14 1.384(7) . ?
C14 H14 0.9300 . ?
C14 C15 1.399(5) . ?
C16 H16A 0.9700 . ?
C16 H16B 0.9700 . ?
C16 C17 1.517(5) . ?
C17 C18 1.367(5) . ?
C17 C21 1.348(5) . ?
C18 H18 0.9300 . ?
C18 C19 1.373(5) . ?
C19 H19 0.9300 . ?
C19 C20 1.375(5) . ?
C20 C22 1.373(5) . ?
C20 C23 1.514(5) . ?
C21 H21 0.9300 . ?
C21 C22 1.404(5) . ?
C22 H22 0.9300 . ?
C23 H23A 0.9700 . ?
C23 H23B 0.9700 . ?
C24 C25 1.424(5) . ?
C24 C29 1.372(5) . ?
C25 C26 1.352(6) . ?
C26 H26 0.9300 . ?
C26 C27 1.385(6) . ?
C27 H27 0.9300 . ?
C27 C28 1.327(6) . ?
C28 H28 0.9300 . ?
C28 C29 1.407(7) . ?
C29 H29 0.9300 . ?
C31 H31A 0.9700 . ?
C31 H31B 0.9700 . ?
C31 C32 1.512(5) . ?
C32 C33 1.370(5) . ?
C32 C36 1.379(5) . ?
C33 H33 0.9300 . ?
C33 C34 1.401(5) . ?
C34 H34 0.9300 . ?
C34 C35 1.381(5) . ?
C35 C37 1.359(5) . ?
C35 C38 1.498(5) . ?
C36 H36 0.9300 . ?
C36 C37 1.364(5) . ?
C37 H37 0.9300 . ?
C38 H38A 0.9700 . ?
C38 H38B 0.9700 . ?
C39 C40 1.342(5) . ?
C39 C44 1.399(5) . ?
C40 H40 0.9300 . ?
C40 C41 1.380(6) . ?
C41 H41 0.9300 . ?
C41 C42 1.360(6) . ?
C42 H42 0.9300 . ?
C42 C43 1.407(5) . ?
C43 H43 0.9300 . ?
C43 C44 1.375(5) . ?

loop_
_geom_torsion_atom_site_label_1
_geom_torsion_atom_site_label_2
_geom_torsion_atom_site_label_3
_geom_torsion_atom_site_label_4
_geom_torsion
_geom_torsion_site_symmetry_1
_geom_torsion_site_symmetry_2
_geom_torsion_site_symmetry_3
_geom_torsion_site_symmetry_4
_geom_torsion_publ_flag
N1 C16 C17 C18 47.7(5) . . . . ?
N1 C16 C17 C21 -135.5(4) . . . . ?
N2 C10 C11 C12 -177.0(4) . . . . ?
N2 C10 C15 N1 0.5(4) . . . . ?
N2 C10 C15 C14 176.7(3) . . . . ?
N3 C1 C2 C3 72.2(4) . . . . ?
N3 C1 C2 C7 -108.8(4) . . . . ?
N4 C39 C40 C41 179.9(4) . . . . ?
N4 C39 C44 N3 0.3(4) . . . . ?
N4 C39 C44 C43 -178.2(3) . . . . ?
N5 C24 C25 N6 0.5(3) . . . . ?
N5 C24 C25 C26 -178.8(3) . . . . ?
N5 C24 C29 C28 179.2(3) . . . . ?
N6 C25 C26 C27 -178.9(4) . . . . ?
N6 C31 C32 C33 -167.8(3) . . . . ?
N6 C31 C32 C36 12.8(5) . . . . ?
C1 N3 C44 C39 170.5(3) . . . . ?
C1 N3 C44 C43 -11.2(6) . . . . ?
C1 N3 C45 O3 9.3(6) . . . . ?
C1 N3 C45 N4 -171.6(3) . . . . ?
C1 C2 C3 C4 179.5(3) . . . . ?
C1 C2 C7 C6 179.7(3) . . . . ?
C2 C3 C4 C5 0.4(5) . . . . ?
C3 C2 C7 C6 -1.3(5) . . . . ?
C3 C4 C5 C6 -0.4(5) . . . . ?
C3 C4 C5 C8 178.0(3) . . . . ?
C4 C5 C6 C7 -0.4(5) . . . . ?
C4 C5 C8 N2 -83.5(4) . . . . ?
C5 C6 C7 C2 1.2(5) . . . . ?
C6 C5 C8 N2 94.9(4) . . . . ?
C7 C2 C3 C4 0.5(5) . . . . ?
C8 N2 C9 O1 -2.5(6) . . . . ?
C8 N2 C9 N1 -179.8(3) . . . . ?
C8 N2 C10 C11 -0.2(6) . . . . ?
C8 N2 C10 C15 -179.6(3) . . . . ?
C8 C5 C6 C7 -178.8(3) . . . . ?
C9 N1 C15 C10 0.8(4) . . . . ?
C9 N1 C15 C14 -174.9(4) . . . . ?
C9 N1 C16 C17 -115.5(4) . . . . ?
C9 N2 C8 C5 90.4(4) . . . . ?
C9 N2 C10 C11 177.8(4) . . . . ?
C9 N2 C10 C15 -1.6(4) . . . . ?
C10 N2 C8 C5 -91.7(4) . . . . ?
C10 N2 C9 O1 179.3(4) . . . . ?
C10 N2 C9 N1 2.0(4) . . . . ?
C10 C11 C12 C13 -1.0(6) . . . . ?
C11 C10 C15 N1 -179.0(3) . . . . ?
C11 C10 C15 C14 -2.8(6) . . . . ?
C11 C12 C13 C14 0.1(7) . . . . ?
C12 C13 C14 C15 -0.5(6) . . . . ?
C13 C14 C15 N1 177.1(4) . . . . ?
C13 C14 C15 C10 1.8(6) . . . . ?
C15 N1 C9 O1 -179.0(4) . . . . ?
C15 N1 C9 N2 -1.7(4) . . . . ?
C15 N1 C16 C17 67.8(5) . . . . ?
C15 C10 C11 C12 2.3(6) . . . . ?
C16 N1 C9 O1 3.8(6) . . . . ?
C16 N1 C9 N2 -178.9(3) . . . . ?
C16 N1 C15 C10 177.9(3) . . . . ?
C16 N1 C15 C14 2.1(6) . . . . ?
C16 C17 C18 C19 177.1(4) . . . . ?
C16 C17 C21 C22 -177.8(4) . . . . ?
C17 C18 C19 C20 0.6(7) . . . . ?
C17 C21 C22 C20 1.0(6) . . . . ?
C18 C17 C21 C22 -0.9(6) . . . . ?
C18 C19 C20 C22 -0.5(6) . . . . ?
C18 C19 C20 C23 177.6(4) . . . . ?
C19 C20 C22 C21 -0.2(6) . . . . ?
C19 C20 C23 N5 43.7(6) . . . . ?
C21 C17 C18 C19 0.2(6) . . . . ?
C22 C20 C23 N5 -138.1(4) . . . . ?
C23 N5 C24 C25 175.1(3) . . . . ?
C23 N5 C24 C29 -3.5(6) . . . . ?
C23 N5 C30 O2 5.8(5) . . . . ?
C23 N5 C30 N6 -176.1(3) . . . . ?
C23 C20 C22 C21 -178.4(4) . . . . ?
C24 N5 C23 C20 76.7(5) . . . . ?
C24 N5 C30 O2 -180.0(3) . . . . ?
C24 N5 C30 N6 -1.9(3) . . . . ?
C24 C25 C26 C27 0.0(5) . . . . ?
C25 N6 C30 O2 -179.7(3) . . . . ?
C25 N6 C30 N5 2.3(4) . . . . ?
C25 N6 C31 C32 -103.4(4) . . . . ?
C25 C24 C29 C28 0.8(5) . . . . ?
C25 C26 C27 C28 -0.9(6) . . . . ?
C26 C27 C28 C29 1.8(6) . . . . ?
C27 C28 C29 C24 -1.7(6) . . . . ?
C29 C24 C25 N6 179.2(3) . . . . ?
C29 C24 C25 C26 0.0(5) . . . . ?
C30 N5 C23 C20 -110.1(4) . . . . ?
C30 N5 C24 C25 0.9(3) . . . . ?
C30 N5 C24 C29 -177.6(3) . . . . ?
C30 N6 C25 C24 -1.7(3) . . . . ?
C30 N6 C25 C26 177.4(4) . . . . ?
C30 N6 C31 C32 75.0(4) . . . . ?
C31 N6 C25 C24 176.9(3) . . . . ?
C31 N6 C25 C26 -4.0(6) . . . . ?
C31 N6 C30 O2 1.6(5) . . . . ?
C31 N6 C30 N5 -176.4(3) . . . . ?
C31 C32 C33 C34 -179.5(4) . . . . ?
C31 C32 C36 C37 -178.3(4) . . . . ?
C32 C33 C34 C35 -1.2(6) . . . . ?
C32 C36 C37 C35 -3.3(6) . . . . ?
C33 C32 C36 C37 2.3(6) . . . . ?
C33 C34 C35 C37 0.3(6) . . . . ?
C33 C34 C35 C38 -175.9(4) . . . . ?
C34 C35 C37 C36 1.9(6) . . . . ?
C34 C35 C38 N4 122.0(4) . . . . ?
C36 C32 C33 C34 -0.1(6) . . . . ?
C37 C35 C38 N4 -54.1(5) . . . . ?
C38 N4 C39 C40 0.2(6) . . . . ?
C38 N4 C39 C44 -177.1(3) . . . . ?
C38 N4 C45 O3 -3.4(6) . . . . ?
C38 N4 C45 N3 177.5(3) . . . . ?
C38 C35 C37 C36 178.1(3) . . . . ?
C39 N4 C38 C35 -64.4(5) . . . . ?
C39 N4 C45 O3 -179.4(3) . . . . ?
C39 N4 C45 N3 1.5(4) . . . . ?
C39 C40 C41 C42 1.1(6) . . . . ?
C40 C39 C44 N3 -177.2(3) . . . . ?
C40 C39 C44 C43 4.3(5) . . . . ?
C40 C41 C42 C43 0.0(6) . . . . ?
C41 C42 C43 C44 1.0(6) . . . . ?
C42 C43 C44 N3 178.9(4) . . . . ?
C42 C43 C44 C39 -3.0(5) . . . . ?
C44 N3 C1 C2 91.9(4) . . . . ?
C44 N3 C45 O3 179.6(4) . . . . ?
C44 N3 C45 N4 -1.3(4) . . . . ?
C44 C39 C40 C41 -3.3(6) . . . . ?
C45 N3 C1 C2 -99.3(4) . . . . ?
C45 N3 C44 C39 0.6(4) . . . . ?
C45 N3 C44 C43 178.9(4) . . . . ?
C45 N4 C38 C35 120.3(4) . . . . ?
C45 N4 C39 C40 176.1(4) . . . . ?
C45 N4 C39 C44 -1.1(4) . . . . ?
